data_2233911
loop_
_publ_author_name
'Fan, Ping'
'Ge, Chunhua'
'Sun, Mingjun'
'Li, Weiwei'
'Shang, Runshan'

_publ_section_title
;
 2-(4-Carboxypiperidinium-1-yl)pyridine-3-carboxylate
;
_journal_coeditor_code KP2382
_journal_issue 3
_journal_name_full 'Acta Crystallographica Section E'
_journal_page_first o913
_journal_paper_doi 10.1107/S1600536812005752
_journal_volume 68
_journal_year 2012
_chemical_formula_iupac 'C12 H14 N2 O4'
_chemical_formula_moiety 'C12 H14 N2 O4'
_chemical_formula_sum 'C12 H14 N2 O4'
_chemical_formula_weight 250.25
_chemical_name_systematic
;
2-(4-Carboxypiperidinium-1-yl)pyridine-3-carboxylate
;
_space_group_IT_number 14
_symmetry_cell_setting monoclinic
_symmetry_space_group_name_Hall '-P 2ybc'
_symmetry_space_group_name_H-M 'P 1 21/c 1'
_atom_sites_solution_hydrogens geom
_atom_sites_solution_primary direct
_atom_sites_solution_secondary difmap
_audit_creation_method SHELXL-97
_cell_angle_alpha 90.00
_cell_angle_beta 93.57(3)
_cell_angle_gamma 90.00
_cell_formula_units_Z 4
_cell_length_a 7.1094(14)
_cell_length_b 18.667(4)
_cell_length_c 8.6603(17)
_cell_measurement_reflns_used 361
_cell_measurement_temperature 293(2)
_cell_measurement_theta_max 22.65
_cell_measurement_theta_min 2.53
_cell_volume 1147.1(4)
_computing_cell_refinement 'SAINT (Bruker, 2001)'
_computing_data_collection 'SMART (Bruker, 2001)'
_computing_data_reduction 'SAINT (Bruker, 2001)'
_computing_molecular_graphics 'SHELXTL (Sheldrick, 2008)'
_computing_publication_material 'SHELXL97 (Sheldrick, 2008)'
_computing_structure_refinement 'SHELXL97 (Sheldrick, 2008)'
_computing_structure_solution 'SHELXS97 (Sheldrick, 2008)'
_diffrn_ambient_temperature 293(2)
_diffrn_measured_fraction_theta_full 0.994
_diffrn_measured_fraction_theta_max 0.994
_diffrn_measurement_device_type 'Bruker SMART CCD area-detector'
_diffrn_measurement_method '\f and \w scans'
_diffrn_radiation_monochromator graphite
_diffrn_radiation_source 'fine-focus sealed tube'
_diffrn_radiation_type MoK\a
_diffrn_radiation_wavelength 0.71073
_diffrn_reflns_av_R_equivalents 0.0219
_diffrn_reflns_av_sigmaI/netI 0.0239
_diffrn_reflns_limit_h_max 8
_diffrn_reflns_limit_h_min -8
_diffrn_reflns_limit_k_max 21
_diffrn_reflns_limit_k_min -23
_diffrn_reflns_limit_l_max 7
_diffrn_reflns_limit_l_min -10
_diffrn_reflns_number 6010
_diffrn_reflns_theta_full 25.99
_diffrn_reflns_theta_max 25.99
_diffrn_reflns_theta_min 2.18
_exptl_absorpt_coefficient_mu 0.110
_exptl_absorpt_correction_T_max 0.983
_exptl_absorpt_correction_T_min 0.964
_exptl_absorpt_correction_type multi-scan
_exptl_absorpt_process_details '(SADABS; Bruker, 2001)'
_exptl_crystal_colour colourless
_exptl_crystal_density_diffrn 1.449
_exptl_crystal_density_method 'not measured'
_exptl_crystal_description block
_exptl_crystal_F_000 528
_exptl_crystal_size_max 0.20
_exptl_crystal_size_mid 0.20
_exptl_crystal_size_min 0.20
_refine_diff_density_max 0.216
_refine_diff_density_min -0.338
_refine_ls_extinction_method none
_refine_ls_goodness_of_fit_ref 1.090
_refine_ls_hydrogen_treatment mixed
_refine_ls_matrix_type full
_refine_ls_number_parameters 168
_refine_ls_number_reflns 2237
_refine_ls_number_restraints 0
_refine_ls_restrained_S_all 1.090
_refine_ls_R_factor_all 0.0507
_refine_ls_R_factor_gt 0.0423
_refine_ls_shift/su_max 0.001
_refine_ls_shift/su_mean 0.000
_refine_ls_structure_factor_coef Fsqd
_refine_ls_weighting_details 'calc w=1/[\s^2^(Fo^2^)+(0.0685P)^2^+0.1385P] where P=(Fo^2^+2Fc^2^)/3'
_refine_ls_weighting_scheme calc
_refine_ls_wR_factor_gt 0.1129
_refine_ls_wR_factor_ref 0.1184
_reflns_number_gt 1841
_reflns_number_total 2237
_reflns_threshold_expression I>2\s(I)
_cod_data_source_file kp2382.cif
_cod_data_source_block I
_cod_original_sg_symbol_Hall -P2ybc
_cod_original_sg_symbol_H-M 'P 21/c'
_cod_database_code 2233911
_cod_database_fobs_code 2233911

loop_
_symmetry_equiv_pos_as_xyz
'x, y, z'
'-x, y+1/2, -z+1/2'
'-x, -y, -z'
'x, -y-1/2, z-1/2'

loop_
_atom_site_type_symbol
_atom_site_label
_atom_site_fract_x
_atom_site_fract_y
_atom_site_fract_z
_atom_site_U_iso_or_equiv
_atom_site_adp_type
_atom_site_calc_flag
_atom_site_refinement_flags
_atom_site_occupancy
_atom_site_symmetry_multiplicity
O O4 0.06398(16) 0.42630(6) 0.56128(13) 0.0431(3) Uani d . 1 1
N N2 0.41209(16) 0.63507(6) 0.81715(14) 0.0291(3) Uani d . 1 1
O O3 -0.10491(16) 0.44848(6) 0.76521(13) 0.0445(3) Uani d . 1 1
H H3 -0.1719 0.4164 0.7277 0.067 Uiso calc R 1 1
N N1 0.68999(17) 0.64666(6) 0.98026(15) 0.0373(3) Uani d . 1 1
O O2 0.26774(16) 0.75408(6) 0.70841(13) 0.0466(3) Uani d . 1 1
C C3 0.55581(18) 0.68088(7) 0.89789(16) 0.0278(3) Uani d . 1 1
C C8 0.1114(2) 0.56996(8) 0.83901(18) 0.0355(4) Uani d . 1 1
H H8A 0.0488 0.6001 0.7604 0.043 Uiso calc R 1 1
H H8B 0.0187 0.5552 0.9102 0.043 Uiso calc R 1 1
C C12 0.0444(2) 0.45637(7) 0.68272(17) 0.0314(3) Uani d . 1 1
O O1 0.36031(17) 0.85729(6) 0.82086(15) 0.0534(4) Uani d . 1 1
C C7 0.2667(2) 0.61218(8) 0.92594(17) 0.0357(4) Uani d . 1 1
H H7A 0.2134 0.6541 0.9730 0.043 Uiso calc R 1 1
H H7B 0.3256 0.5828 1.0077 0.043 Uiso calc R 1 1
C C9 0.19275(19) 0.50397(7) 0.76289(16) 0.0301(3) Uani d . 1 1
H H9 0.2557 0.4754 0.8458 0.036 Uiso calc R 1 1
C C10 0.3436(2) 0.52666(8) 0.65609(17) 0.0376(4) Uani d . 1 1
H H10A 0.4004 0.4843 0.6136 0.045 Uiso calc R 1 1
H H10B 0.2858 0.5541 0.5707 0.045 Uiso calc R 1 1
C C2 0.53838(18) 0.75479(7) 0.88389(16) 0.0288(3) Uani d . 1 1
C C11 0.4954(2) 0.57139(8) 0.74008(19) 0.0369(4) Uani d . 1 1
H H11A 0.5636 0.5422 0.8174 0.044 Uiso calc R 1 1
H H11B 0.5842 0.5877 0.6670 0.044 Uiso calc R 1 1
C C1 0.3745(2) 0.79174(8) 0.79697(18) 0.0352(4) Uani d . 1 1
C C5 0.8281(2) 0.76099(9) 1.03995(19) 0.0411(4) Uani d . 1 1
H H5 0.9268 0.7873 1.0871 0.049 Uiso calc R 1 1
C C6 0.6822(2) 0.79468(8) 0.95705(18) 0.0358(4) Uani d . 1 1
H H6 0.6801 0.8444 0.9501 0.043 Uiso calc R 1 1
C C4 0.8245(2) 0.68742(9) 1.05140(19) 0.0402(4) Uani d . 1 1
H H4 0.9201 0.6649 1.1114 0.048 Uiso calc R 1 1
H H2A 0.344(3) 0.6686(11) 0.742(2) 0.063(6) Uiso d . 1 1

loop_
_atom_site_aniso_label
_atom_site_aniso_U_11
_atom_site_aniso_U_22
_atom_site_aniso_U_33
_atom_site_aniso_U_12
_atom_site_aniso_U_13
_atom_site_aniso_U_23
O4 0.0449(6) 0.0350(6) 0.0484(7) 0.0028(5) -0.0044(5) -0.0133(5)
N2 0.0281(6) 0.0229(6) 0.0362(7) -0.0020(5) -0.0001(5) 0.0017(5)
O3 0.0428(6) 0.0447(7) 0.0460(7) -0.0203(5) 0.0027(5) -0.0074(5)
N1 0.0333(7) 0.0290(7) 0.0483(8) 0.0023(5) -0.0067(6) 0.0049(5)
O2 0.0421(7) 0.0400(6) 0.0551(7) 0.0019(5) -0.0171(6) 0.0043(5)
C3 0.0244(7) 0.0251(7) 0.0340(7) -0.0014(5) 0.0014(6) 0.0008(5)
C8 0.0297(7) 0.0333(8) 0.0438(9) -0.0055(6) 0.0053(6) -0.0074(6)
C12 0.0356(8) 0.0207(7) 0.0370(8) 0.0022(6) -0.0039(6) 0.0021(6)
O1 0.0497(7) 0.0295(6) 0.0787(9) 0.0131(5) -0.0153(6) -0.0008(5)
C7 0.0333(8) 0.0342(8) 0.0404(8) -0.0071(6) 0.0090(6) -0.0082(6)
C9 0.0318(7) 0.0257(7) 0.0323(7) -0.0019(6) -0.0016(6) 0.0019(6)
C10 0.0390(8) 0.0356(8) 0.0389(8) -0.0056(6) 0.0078(7) -0.0078(6)
C2 0.0264(7) 0.0252(7) 0.0350(8) 0.0014(5) 0.0036(6) 0.0008(5)
C11 0.0328(7) 0.0331(8) 0.0457(9) -0.0026(6) 0.0089(6) -0.0053(7)
C1 0.0325(7) 0.0302(8) 0.0426(8) 0.0039(6) -0.0006(6) 0.0039(6)
C5 0.0309(8) 0.0379(9) 0.0532(10) -0.0054(6) -0.0082(7) -0.0037(7)
C6 0.0327(7) 0.0257(7) 0.0488(9) -0.0022(6) 0.0006(7) -0.0010(6)
C4 0.0303(7) 0.0396(9) 0.0491(9) 0.0048(6) -0.0105(7) 0.0037(7)

loop_
_atom_type_symbol
_atom_type_description
_atom_type_scat_dispersion_real
_atom_type_scat_dispersion_imag
_atom_type_scat_source
C C 0.0033 0.0016 'International Tables Vol C Tables 4.2.6.8 and 6.1.1.4'
H H 0.0000 0.0000 'International Tables Vol C Tables 4.2.6.8 and 6.1.1.4'
N N 0.0061 0.0033 'International Tables Vol C Tables 4.2.6.8 and 6.1.1.4'
O O 0.0106 0.0060 'International Tables Vol C Tables 4.2.6.8 and 6.1.1.4'

loop_
_geom_angle_atom_site_label_1
_geom_angle_atom_site_label_2
_geom_angle_atom_site_label_3
_geom_angle
C3 N2 C11 112.86(11)
C3 N2 C7 110.53(11)
C11 N2 C7 111.03(11)
C3 N2 H2A 103.8(11)
C11 N2 H2A 113.0(11)
C7 N2 H2A 105.2(11)
C12 O3 H3 109.5
C3 N1 C4 116.38(13)
N1 C3 C2 125.81(13)
N1 C3 N2 115.57(12)
C2 C3 N2 118.61(12)
C7 C8 C9 110.46(12)
C7 C8 H8A 109.6
C9 C8 H8A 109.6
C7 C8 H8B 109.6
C9 C8 H8B 109.6
H8A C8 H8B 108.1
O4 C12 O3 123.91(14)
O4 C12 C9 123.86(13)
O3 C12 C9 112.14(12)
N2 C7 C8 110.12(12)
N2 C7 H7A 109.6
C8 C7 H7A 109.6
N2 C7 H7B 109.6
C8 C7 H7B 109.6
H7A C7 H7B 108.1
C12 C9 C10 112.48(11)
C12 C9 C8 113.54(12)
C10 C9 C8 109.78(11)
C12 C9 H9 106.9
C10 C9 H9 106.9
C8 C9 H9 106.9
C11 C10 C9 111.73(12)
C11 C10 H10A 109.3
C9 C10 H10A 109.3
C11 C10 H10B 109.3
C9 C10 H10B 109.3
H10A C10 H10B 107.9
C6 C2 C3 115.73(13)
C6 C2 C1 120.38(12)
C3 C2 C1 123.88(13)
N2 C11 C10 111.12(12)
N2 C11 H11A 109.4
C10 C11 H11A 109.4
N2 C11 H11B 109.4
C10 C11 H11B 109.4
H11A C11 H11B 108.0
O1 C1 O2 126.68(14)
O1 C1 C2 115.64(13)
O2 C1 C2 117.68(12)
C6 C5 C4 118.46(14)
C6 C5 H5 120.8
C4 C5 H5 120.8
C5 C6 C2 120.24(14)
C5 C6 H6 119.9
C2 C6 H6 119.9
N1 C4 C5 123.25(14)
N1 C4 H4 118.4
C5 C4 H4 118.4

loop_
_geom_bond_atom_site_label_1
_geom_bond_atom_site_label_2
_geom_bond_distance
O4 C12 1.2079(18)
N2 C3 1.4749(17)
N2 C11 1.5030(18)
N2 C7 1.5031(18)
N2 H2A 1.01(2)
O3 C12 1.3240(18)
O3 H3 0.8200
N1 C3 1.3200(18)
N1 C4 1.342(2)
O2 C1 1.2593(18)
C3 C2 1.3897(19)
C8 C7 1.518(2)
C8 C9 1.528(2)
C8 H8A 0.9700
C8 H8B 0.9700
C12 C9 1.5142(19)
O1 C1 1.2462(18)
C7 H7A 0.9700
C7 H7B 0.9700
C9 C10 1.519(2)
C9 H9 0.9800
C10 C11 1.515(2)
C10 H10A 0.9700
C10 H10B 0.9700
C2 C6 1.386(2)
C2 C1 1.514(2)
C11 H11A 0.9700
C11 H11B 0.9700
C5 C6 1.376(2)
C5 C4 1.377(2)
C5 H5 0.9300
C6 H6 0.9300
C4 H4 0.9300

loop_
_geom_hbond_atom_site_label_D
_geom_hbond_atom_site_label_H
_geom_hbond_atom_site_label_A
_geom_hbond_site_symmetry_A
_geom_hbond_distance_DH
_geom_hbond_distance_HA
_geom_hbond_distance_DA
_geom_hbond_angle_DHA
_geom_hbond_publ_flag
O3 H3 O1 2_546 0.82 1.77 2.566(2) 166 yes
N2 H2A O2 1_555 1.01(2) 1.71(2) 2.599(2) 146.0(16) yes
